data_2010988
loop_
_publ_author_name
'Huang, Fu Qiang'
'Ibers, James A.'

_publ_section_title
;
 CsTiP~2~O~7~
;
_journal_issue 6
_journal_name_full 'Acta Crystallographica Section C'
_journal_page_first 625
_journal_page_last 626
_journal_paper_doi 10.1107/S0108270100003036
_journal_volume 56
_journal_year 2000
_chemical_formula_sum 'Cs O7 P2 Ti'
_chemical_formula_weight 354.75
_chemical_name_systematic 'cesium titanium pyrophosphate'
_space_group_IT_number 14
_symmetry_cell_setting monoclinic
_symmetry_space_group_name_Hall '-P 2ybc'
_symmetry_space_group_name_H-M 'P 1 21/c 1'
_cell_angle_alpha 90.00
_cell_angle_beta 104.7880(10)
_cell_angle_gamma 90.00
_cell_formula_units_Z 4
_cell_length_a 7.7247(6)
_cell_length_b 10.2237(7)
_cell_length_c 8.3429(6)
_cell_measurement_reflns_used 4699
_cell_measurement_temperature 153(2)
_cell_measurement_theta_max 27.01
_cell_measurement_theta_min 2.73
_cell_volume 637.06(8)
_computing_cell_refinement SMART
_computing_data_collection 'SMART (Bruker, 1999)'
_computing_data_reduction 'SAINT-Plus (Bruker, 1999)'
_computing_molecular_graphics 'SHELXTL/PC (Sheldrick, 1997)'
_computing_publication_material SHELXTL/PC
_computing_structure_refinement 'SHELXL/PC (Sheldrick, 1997)'
_computing_structure_solution 'SHELXS97 (Sheldrick, 1990)'
_diffrn_ambient_temperature 153(2)
_diffrn_measured_fraction_theta_full .920
_diffrn_measured_fraction_theta_max .920
_diffrn_measurement_device_type 'Bruker Smart 1000 CCD'
_diffrn_measurement_method \w
_diffrn_radiation_monochromator graphite
_diffrn_radiation_source 'standard-focus sealed tube'
_diffrn_radiation_type MoK\a
_diffrn_radiation_wavelength .71073
_diffrn_reflns_av_R_equivalents .0279
_diffrn_reflns_av_sigmaI/netI .0168
_diffrn_reflns_limit_h_max 10
_diffrn_reflns_limit_h_min -9
_diffrn_reflns_limit_k_max 12
_diffrn_reflns_limit_k_min -12
_diffrn_reflns_limit_l_max 10
_diffrn_reflns_limit_l_min -10
_diffrn_reflns_number 4699
_diffrn_reflns_theta_full 27.01
_diffrn_reflns_theta_max 27.01
_diffrn_reflns_theta_min 2.73
_diffrn_standards_decay_% <2
_exptl_absorpt_coefficient_mu 7.464
_exptl_absorpt_correction_T_max .520
_exptl_absorpt_correction_T_min .198
_exptl_absorpt_correction_type numerical
_exptl_absorpt_process_details 'face indexed (SHELXTL/PC; Sheldrick, 1997)'
_exptl_crystal_colour purple-blue
_exptl_crystal_density_diffrn 3.699
_exptl_crystal_density_meas ?
_exptl_crystal_density_method 'not measured'
_exptl_crystal_description plate
_exptl_crystal_F_000 652
_exptl_crystal_size_max .232
_exptl_crystal_size_mid .200
_exptl_crystal_size_min .090
_refine_diff_density_max 1.15
_refine_diff_density_min -1.14
_refine_ls_extinction_coef .0082(7)
_refine_ls_extinction_method 'SHELXTL/PC (Sheldrick, 1997)'
_refine_ls_goodness_of_fit_ref 1.417
_refine_ls_hydrogen_treatment none
_refine_ls_matrix_type full
_refine_ls_number_parameters 101
_refine_ls_number_reflns 1279
_refine_ls_number_restraints 0
_refine_ls_restrained_S_all 1.417
_refine_ls_R_factor_all .0235
_refine_ls_R_factor_gt .0234
_refine_ls_shift/su_max .001
_refine_ls_shift/su_mean .000
_refine_ls_structure_factor_coef Fsqd
_refine_ls_weighting_details
; calc w =
 1/[\s^2^(Fo^2^)+(0.0400Fo^2^)^2^]
;
_refine_ls_weighting_scheme calc
_refine_ls_wR_factor_ref .0682
_reflns_number_gt 1272
_reflns_number_total 1279
_reflns_threshold_expression I>2\s(I)
_cod_data_source_file br1285.cif
_cod_data_source_block I
_cod_depositor_comments
;
The following automatic conversions were performed:
'_symmetry_cell_setting' value 'Monoclinic' changed to 'monoclinic'
according to '/home/saulius/struct/CIF-dictionaries/cif_core.dic'
dictionary named 'cif_core.dic' version 2.4.1 from 2010-06-29.

Automatic conversion script
Id: cif_fix_enum 1527 2010-12-29 10:47:43Z saulius 

The following automatic conversions were performed:

'_symmetry_cell_setting' value 'Monoclinic' changed to 'monoclinic'
according to /home/saulius/struct/CIF-dictionaries/cif_core.dic
dictionary named 'cif_core.dic' version 2.4.1 from 2010-06-29.

Automatic conversion script
Id: cif_fix_values 1715 2011-07-08 13:25:40Z adriana 

The following automatic conversions were performed:

'_exptl_crystal_density_meas' value 'not measured' was changed to '?'
- the value is perceived as not measured.

Automatic conversion script
Id: cif_fix_values 3008 2015-01-20 13:52:24Z robertas 
;
_cod_original_cell_volume 637.05(8)
_cod_original_sg_symbol_H-M 'P 21/c'
_cod_original_formula_sum 'Cs Ti P2 O7'
_cod_database_code 2010988
_cod_database_fobs_code 2010988

loop_
_symmetry_equiv_pos_as_xyz
'x, y, z'
'-x, y+1/2, -z+1/2'
'-x, -y, -z'
'x, -y-1/2, z-1/2'

loop_
_atom_site_label
_atom_site_fract_x
_atom_site_fract_y
_atom_site_fract_z
_atom_site_U_iso_or_equiv
_atom_site_adp_type
_atom_site_calc_flag
_atom_site_refinement_flags
_atom_site_occupancy
_atom_site_disorder_assembly
_atom_site_disorder_group
_atom_site_type_symbol
Cs .19698(2) .800752(16) .04465(2) .01042(14) Uani d . 1 . . Cs
Ti .23894(7) .39850(4) .25875(6) .00422(16) Uani d . 1 . . Ti
P1 .13198(10) .09468(6) .33116(9) .00459(18) Uani d . 1 . . P
P2 .42723(9) .12928(6) .18254(9) .00494(18) Uani d . 1 . . P
O1 .0063(3) .50010(16) .2667(2) .0056(4) Uani d . 1 . . O
O2 .0908(2) .23357(18) .2678(2) .0074(4) Uani d . 1 . . O
O3 .1571(3) .41543(18) .0153(3) .0080(4) Uani d . 1 . . O
O4 .3206(2) .05270(18) .2972(2) .0073(4) Uani d . 1 . . O
O5 .3213(3) .10378(17) .0055(3) .0096(4) Uani d . 1 . . O
O6 .4368(3) .27299(18) .2293(3) .0073(4) Uani d . 1 . . O
O7 .6125(2) .07001(18) .2253(2) .0075(4) Uani d . 1 . . O

loop_
_atom_site_aniso_label
_atom_site_aniso_U_11
_atom_site_aniso_U_22
_atom_site_aniso_U_33
_atom_site_aniso_U_12
_atom_site_aniso_U_13
_atom_site_aniso_U_23
Cs .00989(19) .01156(18) .00913(19) -.00092(5) .00120(11) .00256(4)
Ti .0056(3) .0040(3) .0032(3) .00026(16) .0014(2) .00017(15)
P1 .0056(4) .0041(3) .0045(4) -.0009(2) .0021(3) .0001(2)
P2 .0059(3) .0046(3) .0048(4) .0003(2) .0022(3) .0001(2)
O1 .0061(9) .0050(9) .0063(9) .0022(6) .0028(7) .0011(6)
O2 .0091(9) .0053(8) .0075(9) -.0005(7) .0016(7) .0010(7)
O3 .0088(9) .0091(9) .0063(9) .0018(7) .0023(8) .0003(7)
O4 .0074(9) .0063(8) .0094(10) .0014(7) .0041(7) .0017(6)
O5 .0122(10) .0088(10) .0066(10) -.0001(7) .0007(7) -.0005(7)
O6 .0069(9) .0065(8) .0100(10) .0001(7) .0045(7) -.0003(7)
O7 .0066(9) .0077(9) .0090(9) .0012(7) .0036(7) .0003(7)

loop_
_atom_type_symbol
_atom_type_description
_atom_type_scat_dispersion_real
_atom_type_scat_dispersion_imag
_atom_type_scat_source
O O .0106 .0060 'International Tables Vol C Tables 4.2.6.8 and 6.1.1.4'
P P .1023 .0942 'International Tables Vol C Tables 4.2.6.8 and 6.1.1.4'
Ti Ti .2776 .4457 'International Tables Vol C Tables 4.2.6.8 and 6.1.1.4'
Cs Cs -.3680 2.1192 'International Tables Vol C Tables 4.2.6.8 and 6.1.1.4'

loop_
_geom_angle_atom_site_label_1
_geom_angle_atom_site_label_2
_geom_angle_atom_site_label_3
_geom_angle_site_symmetry_1
_geom_angle_site_symmetry_3
_geom_angle
O2 Cs O6 3_565 2_655 156.22(6)
O2 Cs O2 3_565 2 86.82(5)
O6 Cs O2 2_655 2 110.22(5)
O2 Cs O1 3_565 4_575 47.90(5)
O6 Cs O1 2_655 4_575 135.65(5)
O2 Cs O1 2 4_575 104.67(5)
O2 Cs O7 3_565 2_655 124.81(5)
O6 Cs O7 2_655 2_655 47.61(5)
O2 Cs O7 2 2_655 79.11(5)
O1 Cs O7 4_575 2_655 170.66(5)
O2 Cs O1 3_565 2 98.86(5)
O6 Cs O1 2_655 2 104.66(5)
O2 Cs O1 2 2 52.56(5)
O1 Cs O1 4_575 2 75.90(6)
O7 Cs O1 2_655 2 112.68(5)
O2 Cs O7 3_565 3_665 79.13(5)
O6 Cs O7 2_655 3_665 87.31(5)
O2 Cs O7 2 3_665 160.61(5)
O1 Cs O7 4_575 3_665 55.95(5)
O7 Cs O7 2_655 3_665 119.94(6)
O1 Cs O7 2 3_665 116.29(5)
O2 Cs O5 3_565 1_565 101.28(5)
O6 Cs O5 2_655 1_565 84.18(5)
O2 Cs O5 2 1_565 121.60(5)
O1 Cs O5 4_575 1_565 53.95(5)
O7 Cs O5 2_655 1_565 131.48(5)
O1 Cs O5 2 1_565 69.07(5)
O7 Cs O5 3_665 1_565 49.87(5)
O2 Cs O4 3_565 1_565 132.62(5)
O6 Cs O4 2_655 1_565 66.37(5)
O2 Cs O4 2 1_565 88.78(5)
O1 Cs O4 4_575 1_565 88.31(4)
O7 Cs O4 2_655 1_565 100.40(5)
O1 Cs O4 2 1_565 45.05(5)
O7 Cs O4 3_665 1_565 90.95(5)
O5 Cs O4 1_565 1_565 44.37(5)
O2 Cs O3 3_565 3_565 53.98(5)
O6 Cs O3 2_655 3_565 128.21(5)
O2 Cs O3 2 3_565 44.65(5)
O1 Cs O3 4_575 3_565 95.89(5)
O7 Cs O3 2_655 3_565 80.72(5)
O1 Cs O3 2 3_565 90.51(5)
O7 Cs O3 3_665 3_565 129.68(5)
O5 Cs O3 1_565 3_565 146.15(5)
O4 Cs O3 1_565 3_565 132.81(5)
O2 Cs P2 3_565 2_655 141.76(4)
O6 Cs P2 2_655 2_655 23.87(4)
O2 Cs P2 2 2_655 97.90(4)
O1 Cs P2 4_575 2_655 156.46(4)
O7 Cs P2 2_655 2_655 24.31(4)
O1 Cs P2 2 2_655 114.14(4)
O7 Cs P2 3_665 2_655 101.41(4)
O5 Cs P2 1_565 2_655 108.00(4)
O4 Cs P2 1_565 2_655 85.55(3)
O3 Cs P2 3_565 2_655 104.93(3)
O2 Cs P1 3_565 2 76.27(4)
O6 Cs P1 2_655 2 112.45(4)
O2 Cs P1 2 2 24.35(4)
O1 Cs P1 4_575 2 110.68(4)
O7 Cs P1 2_655 2 69.29(4)
O1 Cs P1 2 2 76.39(3)
O7 Cs P1 3_665 2 153.90(3)
O5 Cs P1 1_565 2 144.62(4)
O4 Cs P1 1_565 2 112.16(4)
O3 Cs P1 3_565 2 24.23(4)
P2 Cs P1 2_655 2 92.654(17)
O3 Ti O5 . 4_566 175.64(8)
O3 Ti O2 . . 94.29(8)
O5 Ti O2 4_566 . 89.21(8)
O3 Ti O6 . . 89.12(8)
O5 Ti O6 4_566 . 93.73(8)
O2 Ti O6 . . 85.99(8)
O3 Ti O7 . 2_655 91.06(8)
O5 Ti O7 4_566 2_655 85.33(8)
O2 Ti O7 . 2_655 174.00(8)
O6 Ti O7 . 2_655 96.83(8)
O3 Ti O1 . . 86.36(8)
O5 Ti O1 4_566 . 91.34(8)
O2 Ti O1 . . 85.13(7)
O6 Ti O1 . . 169.71(8)
O7 Ti O1 2_655 . 92.50(7)
O3 Ti Cs . 4_576 119.87(6)
O5 Ti Cs 4_566 4_576 55.94(5)
O2 Ti Cs . 4_576 119.00(6)
O6 Ti Cs . 4_576 137.26(6)
O7 Ti Cs 2_655 4_576 55.61(6)
O1 Ti Cs . 4_576 52.52(5)
O3 Ti Cs . 3_565 54.83(6)
O5 Ti Cs 4_566 3_565 127.86(6)
O2 Ti Cs . 3_565 41.59(5)
O6 Ti Cs . 3_565 97.56(6)
O7 Ti Cs 2_655 3_565 142.51(5)
O1 Ti Cs . 3_565 72.29(5)
Cs Ti Cs 4_576 3_565 124.438(13)
O3 Ti Cs . 2_545 110.01(6)
O5 Ti Cs 4_566 2_545 70.86(6)
O2 Ti Cs . 2_545 44.22(6)
O6 Ti Cs . 2_545 126.07(6)
O7 Ti Cs 2_655 2_545 130.97(6)
O1 Ti Cs . 2_545 47.83(5)
Cs Ti Cs 4_576 2_545 75.736(10)
Cs Ti Cs 3_565 2_545 61.449(9)
O3 Ti Cs . 2_645 115.71(6)
O5 Ti Cs 4_566 2_645 65.43(6)
O2 Ti Cs . 2_645 108.12(5)
O6 Ti Cs . 2_645 36.96(5)
O7 Ti Cs 2_655 2_645 71.79(5)
O1 Ti Cs . 2_645 152.37(5)
Cs Ti Cs 4_576 2_645 100.318(10)
Cs Ti Cs 3_565 2_645 133.444(12)
Cs Ti Cs 2_545 2_645 128.209(13)
O3 Ti Cs . . 62.36(6)
O5 Ti Cs 4_566 . 113.30(5)
O2 Ti Cs . . 142.06(5)
O6 Ti Cs . . 120.48(6)
O7 Ti Cs 2_655 . 39.79(5)
O1 Ti Cs . . 65.15(5)
Cs Ti Cs 4_576 . 61.065(8)
Cs Ti Cs 3_565 . 103.961(11)
Cs Ti Cs 2_545 . 112.939(11)
Cs Ti Cs 2_645 . 108.977(10)
O3 P1 O1 4_566 2_545 113.33(12)
O3 P1 O2 4_566 . 112.37(11)
O1 P1 O2 2_545 . 110.66(10)
O3 P1 O4 4_566 . 105.96(11)
O1 P1 O4 2_545 . 106.26(11)
O2 P1 O4 . . 107.81(11)
O3 P1 Cs 4_566 2_545 70.53(8)
O1 P1 Cs 2_545 2_545 94.31(8)
O2 P1 Cs . 2_545 57.34(8)
O4 P1 Cs . 2_545 158.43(7)
O3 P1 Cs 4_566 3_565 141.01(9)
O1 P1 Cs 2_545 3_565 58.98(7)
O2 P1 Cs . 3_565 52.47(7)
O4 P1 Cs . 3_565 112.88(7)
Cs P1 Cs 2_545 3_565 72.100(14)
O3 P1 Cs 4_566 1_545 124.29(8)
O1 P1 Cs 2_545 1_545 50.94(8)
O2 P1 Cs . 1_545 123.22(8)
O4 P1 Cs . 1_545 55.32(7)
Cs P1 Cs 2_545 1_545 144.71(2)
Cs P1 Cs 3_565 1_545 82.611(15)
O7 P2 O5 . . 113.84(12)
O7 P2 O6 . . 110.28(10)
O5 P2 O6 . . 113.30(11)
O7 P2 O4 . . 105.14(10)
O5 P2 O4 . . 105.27(11)
O6 P2 O4 . . 108.41(11)
O7 P2 Cs . 2_645 59.36(7)
O5 P2 Cs . 2_645 146.68(8)
O6 P2 Cs . 2_645 52.79(7)
O4 P2 Cs . 2_645 107.95(7)
O7 P2 Cs . 1_545 93.35(7)
O5 P2 Cs . 1_545 57.60(7)
O6 P2 Cs . 1_545 155.96(7)
O4 P2 Cs . 1_545 59.06(7)
Cs P2 Cs 2_645 1_545 147.335(19)
O7 P2 Cs . 3_665 54.06(8)
O5 P2 Cs . 3_665 80.94(8)
O6 P2 Cs . 3_665 87.37(8)
O4 P2 Cs . 3_665 158.15(7)
Cs P2 Cs 2_645 3_665 69.153(13)
Cs P2 Cs 1_545 3_665 111.030(18)
P1 O1 Ti 2 . 142.48(14)
P1 O1 Cs 2 4_576 96.70(8)
Ti O1 Cs . 4_576 95.74(7)
P1 O1 Cs 2 2_545 107.61(10)
Ti O1 Cs . 2_545 103.38(6)
Cs O1 Cs 4_576 2_545 104.10(6)
P1 O2 Ti . . 135.41(11)
P1 O2 Cs . 3_565 103.70(9)
Ti O2 Cs . 3_565 111.28(8)
P1 O2 Cs . 2_545 98.31(9)
Ti O2 Cs . 2_545 108.35(8)
Cs O2 Cs 3_565 2_545 89.80(5)
P1 O3 Ti 4_565 . 165.86(14)
P1 O3 Cs 4_565 3_565 85.25(8)
Ti O3 Cs . 3_565 97.30(7)
P1 O4 P2 . . 126.54(12)
P1 O4 Cs . 1_545 101.08(8)
P2 O4 Cs . 1_545 96.20(8)
P2 O5 Ti . 4_565 163.30(13)
P2 O5 Cs . 1_545 99.45(9)
Ti O5 Cs 4_565 1_545 93.86(6)
P2 O6 Ti . . 130.21(11)
P2 O6 Cs . 2_645 103.34(9)
Ti O6 Cs . 2_645 118.56(8)
P2 O7 Ti . 2_645 145.76(12)
P2 O7 Cs . 2_645 96.33(9)
Ti O7 Cs 2_645 2_645 115.27(7)
P2 O7 Cs . 3_665 103.95(9)
Ti O7 Cs 2_645 3_665 92.68(7)
Cs O7 Cs 2_645 3_665 83.96(4)

loop_
_geom_bond_atom_site_label_1
_geom_bond_atom_site_label_2
_geom_bond_site_symmetry_2
_geom_bond_distance
_geom_bond_publ_flag
Cs O2 3_565 2.9840(18) yes
Cs O6 2_655 2.9859(19) yes
Cs O2 2 3.105(2) yes
Cs O1 4_575 3.1544(18) yes
Cs O7 2_655 3.1577(18) yes
Cs O1 2 3.2186(19) yes
Cs O7 3_665 3.267(2) yes
Cs O5 1_565 3.2843(18) yes
Cs O4 1_565 3.3105(19) yes
Cs O3 3_565 3.452(2) yes
Cs P2 2_655 3.6479(7) ?
Cs P1 2 3.6488(8) ?
Ti O3 . 1.974(2) yes
Ti O5 4_566 1.994(2) yes
Ti O2 . 2.0499(19) yes
Ti O6 . 2.058(2) yes
Ti O7 2_655 2.0810(19) yes
Ti O1 . 2.091(2) yes
Ti Cs 4_576 3.9552(5) ?
Ti Cs 3_565 4.1887(5) ?
Ti Cs 2_545 4.2247(6) ?
Ti Cs 2_645 4.3619(6) ?
P1 O3 4_566 1.503(2) yes
P1 O1 2_545 1.5155(19) yes
P1 O2 . 1.5201(19) yes
P1 O4 . 1.612(2) yes
P1 Cs 2_545 3.6488(8) ?
P1 Cs 3_565 3.6556(8) ?
P1 Cs 1_545 3.9508(7) ?
P2 O7 . 1.511(2) yes
P2 O5 . 1.517(2) yes
P2 O6 . 1.517(2) yes
P2 O4 . 1.615(2) yes
P2 Cs 2_645 3.6479(7) ?
P2 Cs 1_545 3.8372(7) ?
P2 Cs 3_665 3.9166(8) ?
O1 P1 2 1.5155(19) ?
O1 Cs 4_576 3.1544(18) ?
O1 Cs 2_545 3.2186(19) ?
O2 Cs 3_565 2.9840(18) ?
O2 Cs 2_545 3.105(2) ?
O3 P1 4_565 1.503(2) ?
O3 Cs 3_565 3.452(2) ?
O4 Cs 1_545 3.3105(19) ?
O5 Ti 4_565 1.994(2) ?
O5 Cs 1_545 3.2843(18) ?
O6 Cs 2_645 2.9859(19) ?
O7 Ti 2_645 2.0810(19) ?
O7 Cs 2_645 3.1577(18) ?
O7 Cs 3_665 3.267(2) ?
